data_2216197
loop_
_publ_author_name
'Fang-Fang Jian'
'Jian-Hui Wang'
'Jing Zhang'
'Xiao-Yan Ren'

_publ_section_title
;
 4-(4-Methoxyphenyl)-6-phenylpyrimidin-2-amine
;
_journal_coeditor_code AT2455
_journal_issue 12
_journal_name_full 'Acta Crystallographica Section E'
_journal_page_first o4886
_journal_page_last o4886
_journal_paper_doi 10.1107/S1600536807054530
_journal_volume 63
_journal_year 2007
_chemical_formula_iupac 'C17 H15 N3 O'
_chemical_formula_moiety 'C17 H15 N3 O'
_chemical_formula_sum 'C17 H15 N3 O'
_chemical_formula_weight 277.32
_chemical_melting_point 156
_chemical_name_systematic
;
4-(4-Methoxyphenyl)-6-phenylpyrimidin-2-amine
;
_space_group_IT_number 14
_symmetry_cell_setting monoclinic
_symmetry_space_group_name_Hall '-P 2ybc'
_symmetry_space_group_name_H-M 'P 1 21/c 1'
_atom_sites_solution_hydrogens geom
_atom_sites_solution_primary direct
_atom_sites_solution_secondary difmap
_audit_creation_method SHELXL-97
_cell_angle_alpha 90.00
_cell_angle_beta 96.61(3)
_cell_angle_gamma 90.00
_cell_formula_units_Z 4
_cell_length_a 12.590(3)
_cell_length_b 6.9590(14)
_cell_length_c 16.320(3)
_cell_measurement_reflns_used 25
_cell_measurement_temperature 295(2)
_cell_measurement_theta_max 14
_cell_measurement_theta_min 4
_cell_volume 1420.4(5)
_computing_cell_refinement 'CAD-4 Software (Enraf--Nonius, 1989)'
_computing_data_collection 'CAD-4 Software (Enraf--Nonius, 1989)'
_computing_data_reduction 'NRCVAX (Gabe <i>et al.</i>,  1989)'
_computing_molecular_graphics 'SHELXTL/PC (Sheldrick, 1990)'
_computing_publication_material 'WinGX (Farrugia, 1999)'
_computing_structure_refinement 'SHELXL97 (Sheldrick, 1997)'
_computing_structure_solution 'SHELXS97 (Sheldrick, 1997)'
_diffrn_ambient_temperature 295(2)
_diffrn_measured_fraction_theta_full 0.984
_diffrn_measured_fraction_theta_max 0.984
_diffrn_measurement_device_type 'Enraf--Nonius CAD-4 diffractometer'
_diffrn_measurement_method 'omega scans'
_diffrn_radiation_monochromator graphite
_diffrn_radiation_source 'fine-focus sealed tube'
_diffrn_radiation_type MoK\a
_diffrn_radiation_wavelength 0.71073
_diffrn_reflns_av_R_equivalents 0.0471
_diffrn_reflns_av_sigmaI/netI 0.0367
_diffrn_reflns_limit_h_max 14
_diffrn_reflns_limit_h_min -16
_diffrn_reflns_limit_k_max 9
_diffrn_reflns_limit_k_min -9
_diffrn_reflns_limit_l_max 21
_diffrn_reflns_limit_l_min -20
_diffrn_reflns_number 18765
_diffrn_reflns_theta_full 28.30
_diffrn_reflns_theta_max 28.30
_diffrn_reflns_theta_min 1.63
_diffrn_standards_decay_% 0
_diffrn_standards_interval_count 100
_diffrn_standards_number 3
_exptl_absorpt_coefficient_mu 0.083
_exptl_absorpt_correction_type none
_exptl_crystal_colour yellow
_exptl_crystal_density_diffrn 1.297
_exptl_crystal_density_method 'not measured'
_exptl_crystal_description block
_exptl_crystal_F_000 584
_exptl_crystal_size_max 0.20
_exptl_crystal_size_mid 0.15
_exptl_crystal_size_min 0.11
_refine_diff_density_max 0.154
_refine_diff_density_min -0.132
_refine_ls_extinction_coef 0.0094(19)
_refine_ls_extinction_expression Fc^*^=kFc[1+0.001xFc^2^\l^3^/sin(2\q)]^-1/4^
_refine_ls_extinction_method SHELXL
_refine_ls_goodness_of_fit_ref 1.043
_refine_ls_hydrogen_treatment constr
_refine_ls_matrix_type full
_refine_ls_number_parameters 191
_refine_ls_number_reflns 3476
_refine_ls_number_restraints 0
_refine_ls_restrained_S_all 1.043
_refine_ls_R_factor_all 0.0973
_refine_ls_R_factor_gt 0.0473
_refine_ls_shift/su_max 0.000
_refine_ls_shift/su_mean 0.000
_refine_ls_structure_factor_coef Fsqd
_refine_ls_weighting_details 'calc w=1/[\s^2^(Fo^2^)+(0.0587P)^2^+0.0825P] where P=(Fo^2^+2Fc^2^)/3'
_refine_ls_weighting_scheme calc
_refine_ls_wR_factor_gt 0.1152
_refine_ls_wR_factor_ref 0.1371
_reflns_number_gt 1939
_reflns_number_total 3476
_reflns_threshold_expression >2sigma(I)
_cod_data_source_file at2455.cif
_cod_data_source_block I
_cod_original_sg_symbol_H-M 'P 21/c'
_cod_database_code 2216197
_cod_database_fobs_code 2216197

loop_
_symmetry_equiv_pos_as_xyz
'x, y, z'
'-x, y+1/2, -z+1/2'
'-x, -y, -z'
'x, -y-1/2, z-1/2'

loop_
_atom_site_type_symbol
_atom_site_label
_atom_site_fract_x
_atom_site_fract_y
_atom_site_fract_z
_atom_site_U_iso_or_equiv
_atom_site_adp_type
_atom_site_calc_flag
_atom_site_refinement_flags
_atom_site_occupancy
O O1 0.24387(10) -0.00893(18) 0.60359(8) 0.0734(4) Uani d . 1
N N1 0.15472(10) 0.95596(17) 0.29535(7) 0.0453(3) Uani d . 1
N N2 0.09537(10) 0.66067(17) 0.35172(7) 0.0453(3) Uani d . 1
N N3 -0.00988(10) 0.82471(18) 0.25208(8) 0.0561(4) Uani d . 1
H H3A -0.0218 0.9191 0.2183 0.067 Uiso calc R 1
H H3B -0.0575 0.7368 0.2543 0.067 Uiso calc R 1
C C1 0.15845(16) -0.1366(3) 0.61267(12) 0.0743(6) Uani d . 1
H H1B 0.1842 -0.2423 0.6473 0.111 Uiso calc R 1
H H1C 0.1298 -0.1843 0.5595 0.111 Uiso calc R 1
H H1D 0.1035 -0.0699 0.6374 0.111 Uiso calc R 1
C C2 0.22320(14) 0.1531(2) 0.55656(9) 0.0540(4) Uani d . 1
C C3 0.31007(15) 0.2681(3) 0.54745(11) 0.0657(5) Uani d . 1
H H3C 0.3768 0.2367 0.5747 0.079 Uiso calc R 1
C C4 0.29889(14) 0.4287(2) 0.49845(11) 0.0598(5) Uani d . 1
H H4A 0.3584 0.5048 0.4930 0.072 Uiso calc R 1
C C5 0.20075(12) 0.4801(2) 0.45685(9) 0.0461(4) Uani d . 1
C C6 0.11446(14) 0.3651(2) 0.46848(10) 0.0577(5) Uani d . 1
H H6A 0.0474 0.3974 0.4422 0.069 Uiso calc R 1
C C7 0.12464(14) 0.2034(2) 0.51802(11) 0.0601(5) Uani d . 1
H H7A 0.0649 0.1292 0.5251 0.072 Uiso calc R 1
C C8 0.18777(12) 0.6494(2) 0.40153(9) 0.0448(4) Uani d . 1
C C9 0.26531(13) 0.7888(2) 0.39975(10) 0.0517(4) Uani d . 1
H H9A 0.3288 0.7812 0.4349 0.062 Uiso calc R 1
C C10 0.24733(12) 0.9407(2) 0.34480(9) 0.0440(4) Uani d . 1
C C11 0.08306(12) 0.8146(2) 0.30137(9) 0.0438(4) Uani d . 1
C C12 0.32930(12) 1.0912(2) 0.33710(9) 0.0469(4) Uani d . 1
C C13 0.43102(14) 1.0775(3) 0.37899(11) 0.0631(5) Uani d . 1
H H13A 0.4484 0.9718 0.4127 0.076 Uiso calc R 1
C C14 0.50694(15) 1.2166(3) 0.37190(12) 0.0703(5) Uani d . 1
H H14A 0.5748 1.2038 0.4006 0.084 Uiso calc R 1
C C15 0.48324(16) 1.3748(3) 0.32253(12) 0.0711(5) Uani d . 1
H H15A 0.5343 1.4696 0.3180 0.085 Uiso calc R 1
C C16 0.38334(15) 1.3903(3) 0.28016(12) 0.0734(6) Uani d . 1
H H16A 0.3664 1.4964 0.2465 0.088 Uiso calc R 1
C C17 0.30746(14) 1.2500(3) 0.28692(11) 0.0629(5) Uani d . 1
H H17A 0.2402 1.2624 0.2571 0.076 Uiso calc R 1

loop_
_atom_site_aniso_label
_atom_site_aniso_U_11
_atom_site_aniso_U_22
_atom_site_aniso_U_33
_atom_site_aniso_U_12
_atom_site_aniso_U_13
_atom_site_aniso_U_23
O1 0.0769(9) 0.0640(8) 0.0746(9) -0.0011(7) -0.0118(7) 0.0237(7)
N1 0.0424(8) 0.0410(7) 0.0501(7) -0.0002(6) -0.0043(6) -0.0033(6)
N2 0.0435(8) 0.0395(7) 0.0506(7) 0.0027(6) -0.0052(6) -0.0008(6)
N3 0.0473(8) 0.0421(8) 0.0731(9) -0.0043(6) -0.0176(7) 0.0087(6)
C1 0.0885(15) 0.0595(12) 0.0758(13) -0.0001(11) 0.0140(11) 0.0181(10)
C2 0.0608(12) 0.0501(9) 0.0485(9) 0.0030(8) -0.0046(8) 0.0070(7)
C3 0.0533(11) 0.0670(12) 0.0713(12) 0.0035(9) -0.0170(9) 0.0151(9)
C4 0.0496(11) 0.0578(11) 0.0686(11) -0.0040(8) -0.0083(9) 0.0097(9)
C5 0.0455(10) 0.0463(9) 0.0443(8) 0.0019(7) -0.0045(7) -0.0016(7)
C6 0.0486(10) 0.0593(10) 0.0619(10) -0.0010(8) -0.0077(8) 0.0091(8)
C7 0.0521(11) 0.0606(11) 0.0654(11) -0.0055(9) -0.0025(9) 0.0130(9)
C8 0.0451(9) 0.0436(9) 0.0440(8) 0.0034(7) -0.0024(7) -0.0047(7)
C9 0.0441(10) 0.0537(10) 0.0532(9) -0.0038(8) -0.0122(7) 0.0024(7)
C10 0.0417(9) 0.0432(8) 0.0458(8) 0.0024(7) -0.0010(7) -0.0068(7)
C11 0.0419(9) 0.0387(8) 0.0488(8) 0.0033(7) -0.0032(7) -0.0051(7)
C12 0.0413(9) 0.0499(9) 0.0482(9) -0.0032(7) 0.0000(7) -0.0050(7)
C13 0.0496(11) 0.0609(11) 0.0758(12) -0.0031(9) -0.0059(9) 0.0032(9)
C14 0.0452(11) 0.0817(14) 0.0811(13) -0.0108(10) -0.0050(9) -0.0029(11)
C15 0.0602(13) 0.0795(14) 0.0732(12) -0.0221(10) 0.0055(10) -0.0014(11)
C16 0.0642(13) 0.0748(13) 0.0788(13) -0.0189(10) -0.0030(10) 0.0203(10)
C17 0.0487(11) 0.0691(11) 0.0676(11) -0.0125(9) -0.0078(8) 0.0128(9)

loop_
_atom_type_symbol
_atom_type_description
_atom_type_scat_dispersion_real
_atom_type_scat_dispersion_imag
_atom_type_scat_source
C C 0.0033 0.0016 'International Tables Vol C Tables 4.2.6.8 and 6.1.1.4'
H H 0.0000 0.0000 'International Tables Vol C Tables 4.2.6.8 and 6.1.1.4'
N N 0.0061 0.0033 'International Tables Vol C Tables 4.2.6.8 and 6.1.1.4'
O O 0.0106 0.0060 'International Tables Vol C Tables 4.2.6.8 and 6.1.1.4'

loop_
_geom_angle_atom_site_label_1
_geom_angle_atom_site_label_2
_geom_angle_atom_site_label_3
_geom_angle
C2 O1 C1 118.48(14)
C10 N1 C11 116.15(13)
C8 N2 C11 116.50(13)
C11 N3 H3A 120.0
C11 N3 H3B 120.0
H3A N3 H3B 120.0
O1 C1 H1B 109.5
O1 C1 H1C 109.5
H1B C1 H1C 109.5
O1 C1 H1D 109.5
H1B C1 H1D 109.5
H1C C1 H1D 109.5
C7 C2 O1 124.76(16)
C7 C2 C3 119.36(16)
O1 C2 C3 115.87(15)
C4 C3 C2 120.47(16)
C4 C3 H3C 119.8
C2 C3 H3C 119.8
C3 C4 C5 121.42(17)
C3 C4 H4A 119.3
C5 C4 H4A 119.3
C6 C5 C4 117.04(15)
C6 C5 C8 120.76(14)
C4 C5 C8 122.20(15)
C5 C6 C7 122.06(16)
C5 C6 H6A 119.0
C7 C6 H6A 119.0
C2 C7 C6 119.61(16)
C2 C7 H7A 120.2
C6 C7 H7A 120.2
N2 C8 C9 120.83(14)
N2 C8 C5 116.26(14)
C9 C8 C5 122.92(14)
C8 C9 C10 119.08(14)
C8 C9 H9A 120.5
C10 C9 H9A 120.5
N1 C10 C9 120.95(14)
N1 C10 C12 117.16(13)
C9 C10 C12 121.89(14)
N3 C11 N1 117.58(13)
N3 C11 N2 115.96(13)
N1 C11 N2 126.46(14)
C13 C12 C17 117.17(15)
C13 C12 C10 121.47(15)
C17 C12 C10 121.36(14)
C14 C13 C12 121.53(17)
C14 C13 H13A 119.2
C12 C13 H13A 119.2
C13 C14 C15 120.42(18)
C13 C14 H14A 119.8
C15 C14 H14A 119.8
C16 C15 C14 118.94(18)
C16 C15 H15A 120.5
C14 C15 H15A 120.5
C15 C16 C17 120.58(19)
C15 C16 H16A 119.7
C17 C16 H16A 119.7
C16 C17 C12 121.35(17)
C16 C17 H17A 119.3
C12 C17 H17A 119.3

loop_
_geom_bond_atom_site_label_1
_geom_bond_atom_site_label_2
_geom_bond_distance
O1 C2 1.3717(19)
O1 C1 1.416(2)
N1 C10 1.3437(19)
N1 C11 1.3461(19)
N2 C8 1.3427(19)
N2 C11 1.3480(18)
N3 C11 1.3433(19)
N3 H3A 0.8600
N3 H3B 0.8600
C1 H1B 0.9600
C1 H1C 0.9600
C1 H1D 0.9600
C2 C7 1.371(2)
C2 C3 1.377(2)
C3 C4 1.372(2)
C3 H3C 0.9300
C4 C5 1.386(2)
C4 H4A 0.9300
C5 C6 1.380(2)
C5 C8 1.482(2)
C6 C7 1.383(2)
C6 H6A 0.9300
C7 H7A 0.9300
C8 C9 1.379(2)
C9 C10 1.388(2)
C9 H9A 0.9300
C10 C12 1.486(2)
C12 C13 1.384(2)
C12 C17 1.384(2)
C13 C14 1.375(2)
C13 H13A 0.9300
C14 C15 1.376(3)
C14 H14A 0.9300
C15 C16 1.368(3)
C15 H15A 0.9300
C16 C17 1.379(2)
C16 H16A 0.9300
C17 H17A 0.9300

loop_
_geom_hbond_atom_site_label_D
_geom_hbond_atom_site_label_H
_geom_hbond_atom_site_label_A
_geom_hbond_site_symmetry_A
_geom_hbond_distance_DH
_geom_hbond_distance_HA
_geom_hbond_distance_DA
_geom_hbond_angle_DHA
_geom_hbond_publ_flag
N3 H3A N2 2_555 0.86 2.1781 3.012(3) 163.41 yes
N3 H3B N1 2_545 0.86 2.3973 3.191(3) 153.73 yes
C6 H6A N2 ? 0.93 2.4714 2.795(3) 100.55 yes
C17 H17A N1 ? 0.93 2.4999 2.822(3) 100.54 yes

loop_
_cod_related_entry_id
_cod_related_entry_database
_cod_related_entry_code
1 ChemSpider 10520146
